data_1505655
loop_
_publ_author_name
'Okamoto, Iwao'
'Yamasaki, Ryu'
'Sawamura, Mika'
'Kato, Takako'
'Nagayama, Naomi'
'Takeya, Tetsuya'
'Tamura, Osamu'
'Masu, Hyuma'
'Azumaya, Isao'
'Yamaguchi, Kentaro'
'Kagechika, Hiroyuki'
'Tanatani, Aya'

_publ_section_title
;
 Redox-induced conformational alteration of n,n-diarylamides.
;
_journal_issue 26
_journal_name_full 'Organic letters'
_journal_page_first 5545
_journal_page_last 5547
_journal_paper_doi 10.1021/ol702504x
_journal_volume 9
_journal_year 2007
_chemical_formula_sum 'C14 H13 N O3'
_chemical_formula_weight 243.25
_chemical_name_systematic
;
 ?
;
_space_group_IT_number 19
_symmetry_cell_setting orthorhombic
_symmetry_space_group_name_Hall 'P 2ac 2ab'
_symmetry_space_group_name_H-M 'P 21 21 21'
_atom_sites_solution_hydrogens geom
_atom_sites_solution_primary direct
_atom_sites_solution_secondary difmap
_audit_creation_method SHELXL-97
_cell_angle_alpha 90.00
_cell_angle_beta 90.00
_cell_angle_gamma 90.00
_cell_formula_units_Z 4
_cell_length_a 6.34270(10)
_cell_length_b 11.2959(2)
_cell_length_c 16.3905(4)
_cell_measurement_reflns_used 2457
_cell_measurement_temperature 150
_cell_measurement_theta_max 29.55
_cell_measurement_theta_min 3.44
_cell_volume 1174.32(4)
_computing_cell_refinement 'Bruker SMART'
_computing_data_collection 'Bruker SMART'
_computing_data_reduction 'Bruker SAINT'
_computing_molecular_graphics 'Bruker SHELXTL'
_computing_publication_material 'Bruker SHELXTL'
_computing_structure_refinement 'SHELXL-97 (Sheldrick, 1997)'
_computing_structure_solution 'SHELXS-97 (Sheldrick, 1990)'
_diffrn_ambient_temperature 150
_diffrn_detector_area_resol_mean 8.333
_diffrn_measured_fraction_theta_full 0.985
_diffrn_measured_fraction_theta_max 0.985
_diffrn_measurement_device_type 'Bruker APEXII CCD'
_diffrn_measurement_method 'phi and omega scans'
_diffrn_radiation_monochromator graphite
_diffrn_radiation_source 'fine-focus sealed tube'
_diffrn_radiation_type MoK\a
_diffrn_radiation_wavelength 0.71073
_diffrn_reflns_av_R_equivalents 0.0291
_diffrn_reflns_av_sigmaI/netI 0.0412
_diffrn_reflns_limit_h_max 9
_diffrn_reflns_limit_h_min -8
_diffrn_reflns_limit_k_max 15
_diffrn_reflns_limit_k_min -16
_diffrn_reflns_limit_l_max 23
_diffrn_reflns_limit_l_min -23
_diffrn_reflns_number 8718
_diffrn_reflns_theta_full 31.44
_diffrn_reflns_theta_max 31.44
_diffrn_reflns_theta_min 3.44
_exptl_absorpt_coefficient_mu 0.097
_exptl_absorpt_correction_T_max 0.9855
_exptl_absorpt_correction_T_min 0.9855
_exptl_absorpt_correction_type empirical
_exptl_absorpt_process_details 'SADABS Sheldrick 1996'
_exptl_crystal_colour clear
_exptl_crystal_density_diffrn 1.376
_exptl_crystal_density_method 'not measured'
_exptl_crystal_description prism
_exptl_crystal_F_000 512
_exptl_crystal_size_max 0.15
_exptl_crystal_size_mid 0.15
_exptl_crystal_size_min 0.15
_refine_diff_density_max 0.285
_refine_diff_density_min -0.198
_refine_diff_density_rms 0.045
_refine_ls_abs_structure_details 'Flack H D (1983), Acta Cryst. A39, 876-881'
_refine_ls_abs_structure_Flack 0.1(11)
_refine_ls_extinction_method none
_refine_ls_goodness_of_fit_ref 0.953
_refine_ls_hydrogen_treatment mixed
_refine_ls_matrix_type full
_refine_ls_number_parameters 172
_refine_ls_number_reflns 3818
_refine_ls_number_restraints 0
_refine_ls_restrained_S_all 0.953
_refine_ls_R_factor_all 0.0593
_refine_ls_R_factor_gt 0.0457
_refine_ls_shift/su_max 0.031
_refine_ls_shift/su_mean 0.002
_refine_ls_structure_factor_coef Fsqd
_refine_ls_weighting_details 'calc w=1/[\s^2^(Fo^2^)+(0.1000P)^2^+0.0000P] where P=(Fo^2^+2Fc^2^)/3'
_refine_ls_weighting_scheme calc
_refine_ls_wR_factor_gt 0.1279
_refine_ls_wR_factor_ref 0.1418
_reflns_number_gt 3152
_reflns_number_total 3818
_reflns_threshold_expression >2sigma(I)
_cod_data_source_file ol702504x2.cif
_cod_data_source_block compound2(a0507051tka)
_cod_depositor_comments
;
The following automatic conversions were performed:

'_symmetry_cell_setting' value 'Orthorhombic' changed to
'orthorhombic' according to
/home/saulius/struct/CIF-dictionaries/cif_core.dic dictionary named
'cif_core.dic' version 2.4.1 from 2010-06-29.

Automatic conversion script
Id: cif_fix_values 1715 2011-07-08 13:25:40Z adriana 
;
_cod_original_sg_symbol_H-M P2(1)2(1)2(1)
_cod_database_code 1505655

loop_
_symmetry_equiv_pos_as_xyz
'x, y, z'
'-x+1/2, -y, z+1/2'
'-x, y+1/2, -z+1/2'
'x+1/2, -y+1/2, -z'

loop_
_atom_site_label
_atom_site_type_symbol
_atom_site_fract_x
_atom_site_fract_y
_atom_site_fract_z
_atom_site_U_iso_or_equiv
_atom_site_adp_type
_atom_site_occupancy
_atom_site_symmetry_multiplicity
_atom_site_calc_flag
_atom_site_refinement_flags
C8 C 0.7483(3) 0.95694(13) 0.83020(8) 0.0219(3) Uani 1 1 d .
H8 H 0.8877 0.9412 0.8483 0.026 Uiso 1 1 calc R
C11 C 0.3402(3) 1.00313(14) 0.77832(9) 0.0259(3) Uani 1 1 d .
H11 H 0.2007 1.0186 0.7601 0.031 Uiso 1 1 calc R
C7 C 0.6055(3) 1.01174(12) 0.88181(8) 0.0203(3) Uani 1 1 d .
C14 C 0.7907(3) 1.23508(13) 0.90561(9) 0.0245(3) Uani 1 1 d .
H14A H 0.8142 1.3159 0.9253 0.037 Uiso 1 1 calc R
H14B H 0.6645 1.2333 0.8711 0.037 Uiso 1 1 calc R
H14C H 0.9130 1.2092 0.8737 0.037 Uiso 1 1 calc R
C9 C 0.6869(3) 0.92505(13) 0.75171(8) 0.0238(3) Uani 1 1 d .
C1 C 0.6677(3) 0.95586(13) 1.02547(8) 0.0230(3) Uani 1 1 d .
C13 C 0.7605(2) 1.15353(13) 0.97709(8) 0.0201(3) Uani 1 1 d .
C10 C 0.4812(3) 0.94934(14) 0.72639(9) 0.0272(3) Uani 1 1 d .
H10 H 0.4382 0.9285 0.6728 0.033 Uiso 1 1 calc R
C6 C 0.4793(3) 0.92923(15) 1.06403(11) 0.0320(4) Uani 1 1 d .
H6 H 0.3542 0.9708 1.0501 0.038 Uiso 1 1 calc R
C2 C 0.8501(3) 0.89401(17) 1.04378(12) 0.0356(4) Uani 1 1 d .
H16 H 0.9784 0.9112 1.0163 0.043 Uiso 1 1 calc R
C4 C 0.6560(4) 0.78098(16) 1.14379(11) 0.0425(5) Uani 1 1 d .
H4 H 0.6530 0.7227 1.1855 0.051 Uiso 1 1 calc R
C3 C 0.8418(4) 0.80552(17) 1.10358(14) 0.0461(5) Uani 1 1 d .
H3 H 0.9655 0.7620 1.1166 0.055 Uiso 1 1 calc R
C5 C 0.4746(4) 0.84111(17) 1.12336(12) 0.0408(5) Uani 1 1 d .
H5 H 0.3456 0.8223 1.1499 0.049 Uiso 1 1 calc R
C12 C 0.3990(3) 1.03534(13) 0.85729(9) 0.0223(3) Uani 1 1 d .
O2 O 0.2518(2) 1.08411(11) 0.90871(8) 0.0297(3) Uani 1 1 d .
O1 O 0.8329(2) 0.87104(12) 0.70331(7) 0.0347(3) Uani 1 1 d .
O3 O 0.8138(2) 1.18354(9) 1.04735(6) 0.0260(2) Uani 1 1 d .
N1 N 0.6744(2) 1.04608(11) 0.96279(7) 0.0211(2) Uani 1 1 d .
H15 H 0.292(4) 1.150(2) 0.9275(15) 0.047(7) Uiso 1 1 d .
H1 H 0.772(5) 0.864(2) 0.6534(16) 0.046(7) Uiso 1 1 d .

loop_
_atom_site_aniso_label
_atom_site_aniso_U_11
_atom_site_aniso_U_22
_atom_site_aniso_U_33
_atom_site_aniso_U_23
_atom_site_aniso_U_13
_atom_site_aniso_U_12
C8 0.0254(7) 0.0240(7) 0.0163(6) -0.0010(5) -0.0004(5) 0.0009(6)
C11 0.0275(8) 0.0271(7) 0.0231(7) 0.0016(5) -0.0050(6) -0.0014(6)
C7 0.0268(7) 0.0183(6) 0.0157(6) -0.0017(5) -0.0005(5) -0.0011(5)
C14 0.0293(8) 0.0228(7) 0.0214(6) 0.0023(5) -0.0020(6) -0.0043(6)
C9 0.0346(8) 0.0217(7) 0.0152(6) -0.0021(5) 0.0032(6) -0.0011(6)
C1 0.0348(8) 0.0178(6) 0.0166(6) -0.0015(5) -0.0014(6) -0.0026(6)
C13 0.0211(6) 0.0214(6) 0.0177(6) -0.0014(5) -0.0009(5) -0.0002(5)
C10 0.0383(8) 0.0268(7) 0.0166(6) -0.0014(6) -0.0047(6) -0.0051(7)
C6 0.0376(9) 0.0270(8) 0.0313(8) 0.0030(6) 0.0058(7) -0.0008(7)
C2 0.0359(9) 0.0337(9) 0.0373(9) 0.0035(7) -0.0056(8) 0.0010(7)
C4 0.0712(15) 0.0258(8) 0.0303(8) 0.0075(7) -0.0092(10) -0.0087(9)
C3 0.0544(13) 0.0320(9) 0.0518(12) 0.0088(8) -0.0207(11) 0.0028(9)
C5 0.0579(12) 0.0307(8) 0.0337(9) 0.0028(7) 0.0096(9) -0.0107(9)
C12 0.0257(7) 0.0203(6) 0.0208(6) -0.0007(5) -0.0007(5) 0.0003(6)
O2 0.0270(5) 0.0281(6) 0.0340(6) -0.0067(5) 0.0026(5) 0.0044(5)
O1 0.0418(7) 0.0426(7) 0.0196(5) -0.0079(5) 0.0040(5) 0.0082(6)
O3 0.0346(6) 0.0243(5) 0.0190(5) -0.0034(4) -0.0041(5) -0.0037(5)
N1 0.0275(6) 0.0208(5) 0.0149(5) -0.0004(4) -0.0008(5) -0.0028(5)

loop_
_atom_type_symbol
_atom_type_description
_atom_type_scat_dispersion_real
_atom_type_scat_dispersion_imag
_atom_type_scat_source
C C 0.0033 0.0016 'International Tables Vol C Tables 4.2.6.8 and 6.1.1.4'
H H 0.0000 0.0000 'International Tables Vol C Tables 4.2.6.8 and 6.1.1.4'
N N 0.0061 0.0033 'International Tables Vol C Tables 4.2.6.8 and 6.1.1.4'
O O 0.0106 0.0060 'International Tables Vol C Tables 4.2.6.8 and 6.1.1.4'

loop_
_geom_angle_atom_site_label_1
_geom_angle_atom_site_label_2
_geom_angle_atom_site_label_3
_geom_angle
C7 C8 C9 119.82(15)
C7 C8 H8 120.1
C9 C8 H8 120.1
C10 C11 C12 121.00(16)
C10 C11 H11 119.5
C12 C11 H11 119.5
C8 C7 C12 121.53(13)
C8 C7 N1 118.78(14)
C12 C7 N1 119.69(13)
C13 C14 H14A 109.5
C13 C14 H14B 109.5
H14A C14 H14B 109.5
C13 C14 H14C 109.5
H14A C14 H14C 109.5
H14B C14 H14C 109.5
O1 C9 C8 117.62(15)
O1 C9 C10 123.33(14)
C8 C9 C10 119.05(14)
C2 C1 C6 120.84(15)
C2 C1 N1 118.99(16)
C6 C1 N1 120.13(15)
O3 C13 N1 120.91(13)
O3 C13 C14 121.26(13)
N1 C13 C14 117.82(12)
C11 C10 C9 120.67(14)
C11 C10 H10 119.7
C9 C10 H10 119.7
C1 C6 C5 119.51(18)
C1 C6 H6 120.2
C5 C6 H6 120.2
C1 C2 C3 118.7(2)
C1 C2 H16 120.6
C3 C2 H16 120.6
C5 C4 C3 119.93(16)
C5 C4 H4 120.0
C3 C4 H4 120.0
C4 C3 C2 120.7(2)
C4 C3 H3 119.7
C2 C3 H3 119.7
C4 C5 C6 120.3(2)
C4 C5 H5 119.9
C6 C5 H5 119.9
O2 C12 C7 122.55(13)
O2 C12 C11 119.48(15)
C7 C12 C11 117.92(14)
C12 O2 H15 112.0(18)
C9 O1 H1 106.0(17)
C13 N1 C1 121.40(12)
C13 N1 C7 121.38(12)
C1 N1 C7 116.89(12)

loop_
_geom_bond_atom_site_label_1
_geom_bond_atom_site_label_2
_geom_bond_distance
C8 C7 1.385(2)
C8 C9 1.3916(19)
C8 H8 0.9500
C11 C10 1.376(2)
C11 C12 1.395(2)
C11 H11 0.9500
C7 C12 1.396(2)
C7 N1 1.4503(18)
C14 C13 1.503(2)
C14 H14A 0.9800
C14 H14B 0.9800
C14 H14C 0.9800
C9 O1 1.3637(19)
C9 C10 1.396(3)
C1 C2 1.384(3)
C1 C6 1.385(2)
C1 N1 1.4477(19)
C13 O3 1.2470(17)
C13 N1 1.3515(19)
C10 H10 0.9500
C6 C5 1.392(3)
C6 H6 0.9500
C2 C3 1.401(3)
C2 H16 0.9500
C4 C5 1.378(3)
C4 C3 1.379(4)
C4 H4 0.9500
C3 H3 0.9500
C5 H5 0.9500
C12 O2 1.373(2)
O2 H15 0.84(3)
O1 H1 0.91(3)

loop_
_cod_related_entry_id
_cod_related_entry_database
_cod_related_entry_code
1 ChemSpider 30651662
